data_1568284
loop_
_publ_author_name
'Hu, Yuan'
'Huang, Jin-Yu'
'Yan, Ru-Jie'
'Chen, Zhi-Chao'
'Ouyang, Qin'
'Du, Wei'
'Chen, Ying-Chun'

_publ_section_title
;
 Diastereodivergent <i>cis</i>- and <i>trans</i>-fused [4 + 2] annulations
 of cyclic 1,3-dienes and 1-azadienes <i>via</i> ligand-controlled
 palladium catalysis.
;
_journal_issue 7
_journal_name_full 'Chemical science'
_journal_page_first 1896
_journal_page_last 1901
_journal_paper_doi 10.1039/d2sc06813c
_journal_volume 14
_journal_year 2023
_chemical_absolute_configuration ad
_chemical_formula_moiety 'C33 H27 N O3 S'
_chemical_formula_sum 'C33 H27 N O3 S'
_chemical_formula_weight 517.61
_space_group_crystal_system monoclinic
_space_group_IT_number 4
_space_group_name_Hall 'P 2yb'
_space_group_name_H-M_alt 'P 1 21 1'
_atom_sites_solution_hydrogens geom
_atom_sites_solution_primary dual
_audit_creation_date 2022-08-08
_audit_creation_method
;
Olex2 1.3
(compiled 2020.11.12 svn.r5f609507 for OlexSys, GUI svn.r6408)
;
_audit_update_record
;
2022-11-15 deposited with the CCDC.	2023-01-16 downloaded from the CCDC.
;
_cell_angle_alpha 90
_cell_angle_beta 90.849(4)
_cell_angle_gamma 90
_cell_formula_units_Z 2
_cell_length_a 9.7335(10)
_cell_length_b 12.7669(13)
_cell_length_c 10.7629(11)
_cell_measurement_reflns_used 9644
_cell_measurement_temperature 273(2)
_cell_measurement_theta_max 26.916
_cell_measurement_theta_min 2.474
_cell_volume 1337.3(2)
_computing_cell_refinement 'SAINT V8.40B (?, 2016)'
_computing_data_reduction 'SAINT V8.40B (?, 2016)'
_computing_molecular_graphics 'Olex2 1.3 (Dolomanov et al., 2009)'
_computing_publication_material 'Olex2 1.3 (Dolomanov et al., 2009)'
_computing_structure_refinement 'SHELXL 2014/7 (Sheldrick, 2015)'
_computing_structure_solution 'SHELXT 2018/2 (Sheldrick, 2018)'
_diffrn_ambient_temperature 273.15
_diffrn_measured_fraction_theta_full 1.000
_diffrn_measured_fraction_theta_max 0.998
_diffrn_measurement_device_type 'Bruker APEX-II CCD'
_diffrn_measurement_method '\f and \w scans'
_diffrn_radiation_type MoK\a
_diffrn_radiation_wavelength 0.71073
_diffrn_reflns_av_R_equivalents 0.0588
_diffrn_reflns_av_unetI/netI 0.0466
_diffrn_reflns_Laue_measured_fraction_full 1.000
_diffrn_reflns_Laue_measured_fraction_max 0.998
_diffrn_reflns_limit_h_max 12
_diffrn_reflns_limit_h_min -12
_diffrn_reflns_limit_k_max 16
_diffrn_reflns_limit_k_min -16
_diffrn_reflns_limit_l_max 14
_diffrn_reflns_limit_l_min -13
_diffrn_reflns_number 28070
_diffrn_reflns_point_group_measured_fraction_full 0.999
_diffrn_reflns_point_group_measured_fraction_max 0.997
_diffrn_reflns_theta_full 25.242
_diffrn_reflns_theta_max 27.568
_diffrn_reflns_theta_min 2.093
_diffrn_source_current 1.4
_diffrn_source_power 0.07
_diffrn_source_voltage 50.0
_diffrn_standards_number 0
_exptl_absorpt_coefficient_mu 0.156
_exptl_absorpt_correction_T_max 0.7456
_exptl_absorpt_correction_T_min 0.6884
_exptl_absorpt_correction_type multi-scan
_exptl_absorpt_process_details
;
SADABS-2016/2 (Bruker,2016/2) was used for absorption correction.
wR2(int) was 0.1333 before and 0.0639 after correction.
The Ratio of minimum to maximum transmission is 0.9233.
The \l/2 correction factor is Not present.
;
_exptl_crystal_colour 'clear light colourless'
_exptl_crystal_colour_lustre clear
_exptl_crystal_colour_modifier light
_exptl_crystal_colour_primary colourless
_exptl_crystal_density_diffrn 1.285
_exptl_crystal_description plate
_exptl_crystal_F_000 544
_exptl_crystal_size_max 0.31
_exptl_crystal_size_mid 0.23
_exptl_crystal_size_min 0.11
_refine_diff_density_max 0.555
_refine_diff_density_min -0.223
_refine_diff_density_rms 0.048
_refine_ls_abs_structure_details
;
 Flack x determined using 1802 quotients [(I+)-(I-)]/[(I+)+(I-)]
 (Parsons, Flack and Wagner, Acta Cryst. B69 (2013) 249-259).
;
_refine_ls_abs_structure_Flack 0.08(3)
_refine_ls_extinction_method none
_refine_ls_goodness_of_fit_ref 1.027
_refine_ls_hydrogen_treatment constr
_refine_ls_matrix_type full
_refine_ls_number_parameters 344
_refine_ls_number_reflns 6155
_refine_ls_number_restraints 1
_refine_ls_restrained_S_all 1.027
_refine_ls_R_factor_all 0.0738
_refine_ls_R_factor_gt 0.0540
_refine_ls_shift/su_max 0.000
_refine_ls_shift/su_mean 0.000
_refine_ls_structure_factor_coef Fsqd
_refine_ls_weighting_details 'w=1/[\s^2^(Fo^2^)+(0.0653P)^2^+0.4811P] where P=(Fo^2^+2Fc^2^)/3'
_refine_ls_weighting_scheme calc
_refine_ls_wR_factor_gt 0.1333
_refine_ls_wR_factor_ref 0.1450
_reflns_Friedel_coverage 0.911
_reflns_Friedel_fraction_full 0.999
_reflns_Friedel_fraction_max 0.995
_reflns_number_gt 4835
_reflns_number_total 6155
_reflns_threshold_expression 'I > 2\s(I)'
_cod_data_source_file d2sc06813c2.cif
_cod_data_source_block 11
_cod_depositor_comments 'Adding full bibliography for 1568280--1568287.cif.'
_cod_database_code 1568284
_shelx_shelxl_version_number 2014/7
_shelx_space_group_comment
;
The symmetry employed for this shelxl refinement is uniquely defined
by the following loop, which should always be used as a source of
symmetry information in preference to the above space-group names.
They are only intended as comments.
;
_shelx_estimated_absorpt_t_max 0.983
_shelx_estimated_absorpt_t_min 0.953
_olex2_refinement_description
;
1. Fixed Uiso
 At 1.2 times of:
  All C(H) groups, All C(H,H) groups
 At 1.5 times of:
  All C(H,H,H) groups
2.a Ternary CH refined with riding coordinates:
 C7(H7), C25(H25), C26(H26)
2.b Secondary CH2 refined with riding coordinates:
 C31(H31A,H31B)
2.c Aromatic/amide H refined with riding coordinates:
 C1(H1), C2(H2), C4(H4), C5(H5), C11(H11), C12(H12), C16(H16), C17(H17),
 C18(H18), C19(H19), C22(H22), C23(H23), C24(H24), C27(H27), C28(H28), C29(H29),
  C30(H30), C32(H32), C33(H33)
2.d Idealised Me refined as rotating group:
 C14(H14A,H14B,H14C)
;
_olex2_submission_special_instructions 'No special instructions were received'

loop_
_space_group_symop_operation_xyz
'x, y, z'
'-x, y+1/2, -z'

loop_
_atom_site_label
_atom_site_type_symbol
_atom_site_fract_x
_atom_site_fract_y
_atom_site_fract_z
_atom_site_U_iso_or_equiv
_atom_site_adp_type
_atom_site_occupancy
_atom_site_site_symmetry_order
_atom_site_calc_flag
_atom_site_refinement_flags_posn
_atom_site_refinement_flags_adp
_atom_site_refinement_flags_occupancy
_atom_site_disorder_assembly
_atom_site_disorder_group
S1 S 0.90480(12) 0.83269(8) 0.69390(11) 0.0537(3) Uani 1 1 d . . . . .
O1 O 0.8070(4) 0.9128(3) 0.7204(3) 0.0717(10) Uani 1 1 d . . . . .
O2 O 1.0482(4) 0.8560(3) 0.6959(4) 0.0752(11) Uani 1 1 d . . . . .
O3 O 0.5963(3) 0.5714(2) 0.8563(3) 0.0500(7) Uani 1 1 d . . . . .
N1 N 0.8835(3) 0.7418(3) 0.8026(3) 0.0428(7) Uani 1 1 d . . . . .
C1 C 0.6153(6) 0.1254(4) 0.4294(6) 0.0693(15) Uani 1 1 d . . . . .
H1 H 0.5872 0.0799 0.3665 0.083 Uiso 1 1 calc R U . . .
C2 C 0.6209(5) 0.2306(4) 0.4074(5) 0.0583(12) Uani 1 1 d . . . . .
H2 H 0.5950 0.2565 0.3298 0.070 Uiso 1 1 calc R U . . .
C3 C 0.6657(4) 0.3005(3) 0.5015(4) 0.0479(10) Uani 1 1 d . . . . .
C4 C 0.6740(5) 0.4088(4) 0.4814(4) 0.0572(12) Uani 1 1 d . . . . .
H4 H 0.6490 0.4362 0.4043 0.069 Uiso 1 1 calc R U . . .
C5 C 0.7179(5) 0.4738(4) 0.5731(4) 0.0557(11) Uani 1 1 d . . . . .
H5 H 0.7194 0.5456 0.5586 0.067 Uiso 1 1 calc R U . . .
C6 C 0.7616(4) 0.4350(3) 0.6910(4) 0.0440(9) Uani 1 1 d . . . . .
C7 C 0.8210(4) 0.5098(3) 0.7873(4) 0.0438(9) Uani 1 1 d . . . . .
H7 H 0.8413 0.4705 0.8636 0.053 Uiso 1 1 calc R U . . .
C8 C 0.7262(4) 0.5965(3) 0.8172(4) 0.0411(9) Uani 1 1 d . . . . .
C9 C 0.7494(4) 0.7006(3) 0.8203(4) 0.0406(8) Uani 1 1 d . . . . .
C10 C 0.8578(5) 0.7778(4) 0.5489(4) 0.0508(10) Uani 1 1 d . . . . .
C11 C 0.7220(5) 0.7821(4) 0.5093(5) 0.0563(11) Uani 1 1 d . . . . .
H11 H 0.6567 0.8168 0.5563 0.068 Uiso 1 1 calc R U . . .
C12 C 0.6857(5) 0.7347(4) 0.4004(5) 0.0644(13) Uani 1 1 d . . . . .
H12 H 0.5949 0.7395 0.3728 0.077 Uiso 1 1 calc R U . . .
C13 C 0.7791(6) 0.6794(5) 0.3285(5) 0.0671(14) Uani 1 1 d . . . . .
C14 C 0.7348(8) 0.6246(7) 0.2120(6) 0.103(3) Uani 1 1 d . . . . .
H14A H 0.7117 0.6756 0.1495 0.155 Uiso 1 1 calc R U . . .
H14B H 0.6558 0.5820 0.2284 0.155 Uiso 1 1 calc R U . . .
H14C H 0.8082 0.5812 0.1832 0.155 Uiso 1 1 calc R U . . .
C15 C 0.6226(4) 0.7489(4) 0.8648(4) 0.0486(10) Uani 1 1 d . . . . .
C16 C 0.5754(5) 0.8504(4) 0.8888(5) 0.0664(14) Uani 1 1 d . . . . .
H16 H 0.6309 0.9087 0.8770 0.080 Uiso 1 1 calc R U . . .
C17 C 0.4396(7) 0.8600(5) 0.9316(6) 0.0828(19) Uani 1 1 d . . . . .
H17 H 0.4062 0.9263 0.9503 0.099 Uiso 1 1 calc R U . . .
C18 C 0.3557(6) 0.7756(6) 0.9465(6) 0.0813(18) Uani 1 1 d . . . . .
H18 H 0.2660 0.7859 0.9724 0.098 Uiso 1 1 calc R U . . .
C19 C 0.4013(5) 0.6755(5) 0.9242(5) 0.0699(14) Uani 1 1 d . . . . .
H19 H 0.3451 0.6175 0.9359 0.084 Uiso 1 1 calc R U . . .
C20 C 0.5347(5) 0.6652(4) 0.8835(4) 0.0516(10) Uani 1 1 d . . . . .
C21 C 0.7049(4) 0.2595(3) 0.6197(4) 0.0459(9) Uani 1 1 d . . . . .
C22 C 0.6973(5) 0.1511(4) 0.6400(5) 0.0651(13) Uani 1 1 d . . . . .
H22 H 0.7229 0.1231 0.7166 0.078 Uiso 1 1 calc R U . . .
C23 C 0.6517(6) 0.0865(4) 0.5455(6) 0.0758(16) Uani 1 1 d . . . . .
H23 H 0.6452 0.0149 0.5601 0.091 Uiso 1 1 calc R U . . .
C24 C 0.7541(4) 0.3303(4) 0.7116(4) 0.0468(9) Uani 1 1 d . . . . .
H24 H 0.7821 0.3041 0.7885 0.056 Uiso 1 1 calc R U . . .
C25 C 0.9560(4) 0.5610(3) 0.7417(4) 0.0450(9) Uani 1 1 d . . . . .
H25 H 0.9372 0.5850 0.6566 0.054 Uiso 1 1 calc R U . . .
C26 C 0.9913(4) 0.6597(3) 0.8180(4) 0.0463(9) Uani 1 1 d . . . . .
H26 H 1.0774 0.6882 0.7863 0.056 Uiso 1 1 calc R U . . .
C27 C 1.0106(5) 0.6417(4) 0.9546(4) 0.0542(11) Uani 1 1 d . . . . .
H27 H 0.9858 0.6972 1.0055 0.065 Uiso 1 1 calc R U . . .
C28 C 1.0582(5) 0.5574(5) 1.0128(5) 0.0650(13) Uani 1 1 d . . . . .
H28 H 1.0617 0.5626 1.0990 0.078 Uiso 1 1 calc R U . . .
C29 C 1.1054(6) 0.4588(5) 0.9636(6) 0.0737(15) Uani 1 1 d . . . . .
H29 H 1.1303 0.4089 1.0228 0.088 Uiso 1 1 calc R U . . .
C30 C 1.1183(6) 0.4291(5) 0.8468(6) 0.0779(16) Uani 1 1 d . . . . .
H30 H 1.1618 0.3650 0.8351 0.093 Uiso 1 1 calc R U . . .
C31 C 1.0739(5) 0.4830(4) 0.7336(5) 0.0612(12) Uani 1 1 d . . . . .
H31A H 1.0479 0.4301 0.6730 0.073 Uiso 1 1 calc R U . . .
H31B H 1.1527 0.5199 0.7010 0.073 Uiso 1 1 calc R U . . .
C32 C 0.9554(5) 0.7253(4) 0.4786(5) 0.0645(13) Uani 1 1 d . . . . .
H32 H 1.0468 0.7229 0.5048 0.077 Uiso 1 1 calc R U . . .
C33 C 0.9150(6) 0.6777(5) 0.3712(5) 0.0729(16) Uani 1 1 d . . . . .
H33 H 0.9803 0.6428 0.3246 0.087 Uiso 1 1 calc R U . . .

loop_
_atom_site_aniso_label
_atom_site_aniso_U_11
_atom_site_aniso_U_22
_atom_site_aniso_U_33
_atom_site_aniso_U_23
_atom_site_aniso_U_13
_atom_site_aniso_U_12
S1 0.0615(7) 0.0417(5) 0.0578(6) 0.0071(5) -0.0053(5) -0.0111(5)
O1 0.103(3) 0.0413(18) 0.071(2) 0.0034(17) -0.007(2) 0.0076(18)
O2 0.066(2) 0.075(3) 0.084(2) 0.017(2) -0.0115(18) -0.0324(19)
O3 0.0471(16) 0.0487(17) 0.0543(17) 0.0019(14) 0.0068(13) -0.0039(13)
N1 0.0419(18) 0.0365(16) 0.0498(18) 0.0027(14) -0.0010(14) -0.0025(14)
C1 0.067(3) 0.057(3) 0.082(4) -0.021(3) -0.018(3) 0.008(3)
C2 0.056(3) 0.062(3) 0.057(3) -0.009(2) -0.007(2) 0.005(2)
C3 0.041(2) 0.050(2) 0.053(2) -0.0004(18) 0.0000(18) 0.0059(18)
C4 0.068(3) 0.058(3) 0.046(2) 0.010(2) -0.010(2) -0.001(2)
C5 0.072(3) 0.042(2) 0.052(3) 0.0079(19) -0.010(2) -0.006(2)
C6 0.047(2) 0.040(2) 0.046(2) -0.0004(17) 0.0002(17) 0.0042(18)
C7 0.050(2) 0.0357(19) 0.046(2) 0.0015(17) 0.0010(17) 0.0004(17)
C8 0.042(2) 0.042(2) 0.0388(19) 0.0013(16) 0.0032(16) -0.0016(16)
C9 0.041(2) 0.0415(19) 0.039(2) -0.0004(16) -0.0032(16) 0.0028(16)
C10 0.053(3) 0.050(2) 0.049(2) 0.0131(19) 0.0033(19) -0.007(2)
C11 0.052(3) 0.056(3) 0.061(3) 0.003(2) 0.000(2) -0.001(2)
C12 0.055(3) 0.072(3) 0.066(3) 0.004(3) -0.004(2) -0.008(3)
C13 0.071(3) 0.081(4) 0.049(3) 0.002(2) 0.007(2) -0.018(3)
C14 0.129(6) 0.120(6) 0.061(4) -0.016(4) 0.012(4) -0.038(5)
C15 0.047(2) 0.056(2) 0.042(2) -0.0080(19) -0.0073(17) 0.006(2)
C16 0.063(3) 0.063(3) 0.074(3) -0.021(3) -0.006(2) 0.010(2)
C17 0.075(4) 0.083(4) 0.090(4) -0.039(3) -0.007(3) 0.026(3)
C18 0.056(3) 0.106(5) 0.082(4) -0.031(4) 0.012(3) 0.012(3)
C19 0.055(3) 0.095(4) 0.060(3) -0.010(3) 0.012(2) -0.002(3)
C20 0.046(2) 0.059(3) 0.050(2) -0.002(2) 0.0017(18) 0.001(2)
C21 0.045(2) 0.038(2) 0.055(2) 0.0038(18) -0.0042(18) 0.0041(17)
C22 0.065(3) 0.048(3) 0.082(3) 0.009(3) -0.016(3) 0.001(2)
C23 0.082(4) 0.044(3) 0.101(4) -0.014(3) -0.019(3) 0.003(3)
C24 0.048(2) 0.043(2) 0.048(2) 0.008(2) -0.0037(16) 0.001(2)
C25 0.050(2) 0.042(2) 0.044(2) 0.0008(17) 0.0043(17) 0.0002(18)
C26 0.040(2) 0.047(2) 0.052(2) -0.0022(19) -0.0028(17) 0.0010(18)
C27 0.052(3) 0.061(3) 0.050(2) -0.007(2) -0.0046(19) 0.003(2)
C28 0.065(3) 0.081(3) 0.049(3) 0.009(2) -0.013(2) 0.003(3)
C29 0.079(4) 0.069(3) 0.073(4) 0.014(3) -0.018(3) 0.012(3)
C30 0.072(4) 0.063(3) 0.099(4) 0.000(3) -0.014(3) 0.023(3)
C31 0.057(3) 0.055(3) 0.072(3) -0.007(2) 0.013(2) 0.002(2)
C32 0.053(3) 0.081(4) 0.060(3) 0.010(3) 0.011(2) -0.002(3)
C33 0.069(3) 0.101(5) 0.049(3) 0.001(3) 0.017(2) -0.001(3)

loop_
_atom_type_symbol
_atom_type_description
_atom_type_scat_dispersion_real
_atom_type_scat_dispersion_imag
_atom_type_scat_source
C C 0.0033 0.0016 'International Tables Vol C Tables 4.2.6.8 and 6.1.1.4'
H H 0.0000 0.0000 'International Tables Vol C Tables 4.2.6.8 and 6.1.1.4'
N N 0.0061 0.0033 'International Tables Vol C Tables 4.2.6.8 and 6.1.1.4'
O O 0.0106 0.0060 'International Tables Vol C Tables 4.2.6.8 and 6.1.1.4'
S S 0.1246 0.1234 'International Tables Vol C Tables 4.2.6.8 and 6.1.1.4'

loop_
_geom_angle_atom_site_label_1
_geom_angle_atom_site_label_2
_geom_angle_atom_site_label_3
_geom_angle
_geom_angle_site_symmetry_1
_geom_angle_site_symmetry_3
_geom_angle_publ_flag
O1 S1 N1 105.6(2) . . ?
O1 S1 C10 107.2(2) . . ?
O2 S1 O1 120.2(2) . . ?
O2 S1 N1 105.46(19) . . ?
O2 S1 C10 109.7(2) . . ?
N1 S1 C10 108.14(19) . . ?
C20 O3 C8 105.6(3) . . ?
C9 N1 S1 118.5(3) . . ?
C9 N1 C26 111.7(3) . . ?
C26 N1 S1 118.3(3) . . ?
C2 C1 H1 120.0 . . ?
C2 C1 C23 119.9(5) . . ?
C23 C1 H1 120.0 . . ?
C1 C2 H2 119.7 . . ?
C1 C2 C3 120.6(5) . . ?
C3 C2 H2 119.7 . . ?
C2 C3 C21 118.9(4) . . ?
C4 C3 C2 122.0(4) . . ?
C4 C3 C21 119.1(4) . . ?
C3 C4 H4 119.7 . . ?
C5 C4 C3 120.7(4) . . ?
C5 C4 H4 119.7 . . ?
C4 C5 H5 119.2 . . ?
C4 C5 C6 121.6(4) . . ?
C6 C5 H5 119.2 . . ?
C5 C6 C7 119.7(4) . . ?
C24 C6 C5 118.3(4) . . ?
C24 C6 C7 122.0(4) . . ?
C6 C7 H7 108.6 . . ?
C6 C7 C25 111.4(3) . . ?
C8 C7 C6 112.8(3) . . ?
C8 C7 H7 108.6 . . ?
C8 C7 C25 106.7(3) . . ?
C25 C7 H7 108.6 . . ?
O3 C8 C7 118.1(3) . . ?
C9 C8 O3 112.1(4) . . ?
C9 C8 C7 129.6(4) . . ?
N1 C9 C15 131.8(4) . . ?
C8 C9 N1 121.0(4) . . ?
C8 C9 C15 106.3(4) . . ?
C11 C10 S1 119.3(4) . . ?
C11 C10 C32 120.5(5) . . ?
C32 C10 S1 120.1(4) . . ?
C10 C11 H11 120.6 . . ?
C12 C11 C10 118.8(5) . . ?
C12 C11 H11 120.6 . . ?
C11 C12 H12 118.7 . . ?
C11 C12 C13 122.7(5) . . ?
C13 C12 H12 118.7 . . ?
C12 C13 C14 121.3(6) . . ?
C33 C13 C12 116.6(5) . . ?
C33 C13 C14 122.1(6) . . ?
C13 C14 H14A 109.5 . . ?
C13 C14 H14B 109.5 . . ?
C13 C14 H14C 109.5 . . ?
H14A C14 H14B 109.5 . . ?
H14A C14 H14C 109.5 . . ?
H14B C14 H14C 109.5 . . ?
C16 C15 C9 136.9(5) . . ?
C20 C15 C9 104.4(4) . . ?
C20 C15 C16 118.8(4) . . ?
C15 C16 H16 121.6 . . ?
C15 C16 C17 116.9(5) . . ?
C17 C16 H16 121.6 . . ?
C16 C17 H17 118.8 . . ?
C18 C17 C16 122.3(5) . . ?
C18 C17 H17 118.8 . . ?
C17 C18 H18 119.4 . . ?
C17 C18 C19 121.3(5) . . ?
C19 C18 H18 119.4 . . ?
C18 C19 H19 121.6 . . ?
C18 C19 C20 116.8(6) . . ?
C20 C19 H19 121.6 . . ?
O3 C20 C15 111.6(4) . . ?
O3 C20 C19 124.5(5) . . ?
C19 C20 C15 123.9(5) . . ?
C22 C21 C3 119.3(4) . . ?
C22 C21 C24 122.6(4) . . ?
C24 C21 C3 118.2(4) . . ?
C21 C22 H22 120.2 . . ?
C23 C22 C21 119.5(5) . . ?
C23 C22 H22 120.2 . . ?
C1 C23 H23 119.1 . . ?
C22 C23 C1 121.7(5) . . ?
C22 C23 H23 119.1 . . ?
C6 C24 C21 122.2(4) . . ?
C6 C24 H24 118.9 . . ?
C21 C24 H24 118.9 . . ?
C7 C25 H25 106.3 . . ?
C26 C25 C7 111.1(3) . . ?
C26 C25 H25 106.3 . . ?
C31 C25 C7 112.6(4) . . ?
C31 C25 H25 106.3 . . ?
C31 C25 C26 113.8(4) . . ?
N1 C26 C25 111.4(3) . . ?
N1 C26 H26 107.7 . . ?
N1 C26 C27 107.2(3) . . ?
C25 C26 H26 107.7 . . ?
C27 C26 C25 114.9(4) . . ?
C27 C26 H26 107.7 . . ?
C26 C27 H27 115.6 . . ?
C28 C27 C26 128.8(5) . . ?
C28 C27 H27 115.6 . . ?
C27 C28 H28 114.9 . . ?
C27 C28 C29 130.2(5) . . ?
C29 C28 H28 114.9 . . ?
C28 C29 H29 115.3 . . ?
C30 C29 C28 129.4(5) . . ?
C30 C29 H29 115.3 . . ?
C29 C30 H30 115.6 . . ?
C29 C30 C31 128.9(5) . . ?
C31 C30 H30 115.6 . . ?
C25 C31 H31A 107.7 . . ?
C25 C31 H31B 107.7 . . ?
C30 C31 C25 118.3(4) . . ?
C30 C31 H31A 107.7 . . ?
C30 C31 H31B 107.7 . . ?
H31A C31 H31B 107.1 . . ?
C10 C32 H32 120.5 . . ?
C33 C32 C10 119.0(5) . . ?
C33 C32 H32 120.5 . . ?
C13 C33 H33 118.8 . . ?
C32 C33 C13 122.4(5) . . ?
C32 C33 H33 118.8 . . ?

loop_
_geom_bond_atom_site_label_1
_geom_bond_atom_site_label_2
_geom_bond_distance
_geom_bond_site_symmetry_2
_geom_bond_publ_flag
S1 O1 1.429(4) . ?
S1 O2 1.427(4) . ?
S1 N1 1.663(3) . ?
S1 C10 1.765(5) . ?
O3 C8 1.376(5) . ?
O3 C20 1.373(5) . ?
N1 C9 1.423(5) . ?
N1 C26 1.490(5) . ?
C1 H1 0.9300 . ?
C1 C2 1.364(8) . ?
C1 C23 1.387(8) . ?
C2 H2 0.9300 . ?
C2 C3 1.415(6) . ?
C3 C4 1.401(7) . ?
C3 C21 1.422(6) . ?
C4 H4 0.9300 . ?
C4 C5 1.354(7) . ?
C5 H5 0.9300 . ?
C5 C6 1.421(6) . ?
C6 C7 1.518(6) . ?
C6 C24 1.357(6) . ?
C7 H7 0.9800 . ?
C7 C8 1.480(6) . ?
C7 C25 1.553(6) . ?
C8 C9 1.347(6) . ?
C9 C15 1.466(6) . ?
C10 C11 1.384(7) . ?
C10 C32 1.395(7) . ?
C11 H11 0.9300 . ?
C11 C12 1.361(7) . ?
C12 H12 0.9300 . ?
C12 C13 1.395(7) . ?
C13 C14 1.494(8) . ?
C13 C33 1.394(8) . ?
C14 H14A 0.9600 . ?
C14 H14B 0.9600 . ?
C14 H14C 0.9600 . ?
C15 C16 1.401(7) . ?
C15 C20 1.385(6) . ?
C16 H16 0.9300 . ?
C16 C17 1.411(8) . ?
C17 H17 0.9300 . ?
C17 C18 1.363(9) . ?
C18 H18 0.9300 . ?
C18 C19 1.376(9) . ?
C19 H19 0.9300 . ?
C19 C20 1.382(7) . ?
C21 C22 1.403(6) . ?
C21 C24 1.418(6) . ?
C22 H22 0.9300 . ?
C22 C23 1.377(8) . ?
C23 H23 0.9300 . ?
C24 H24 0.9300 . ?
C25 H25 0.9800 . ?
C25 C26 1.539(6) . ?
C25 C31 1.524(6) . ?
C26 H26 0.9800 . ?
C26 C27 1.497(6) . ?
C27 H27 0.9300 . ?
C27 C28 1.326(7) . ?
C28 H28 0.9300 . ?
C28 C29 1.443(8) . ?
C29 H29 0.9300 . ?
C29 C30 1.322(8) . ?
C30 H30 0.9300 . ?
C30 C31 1.459(8) . ?
C31 H31A 0.9700 . ?
C31 H31B 0.9700 . ?
C32 H32 0.9300 . ?
C32 C33 1.358(7) . ?
C33 H33 0.9300 . ?

loop_
_geom_torsion_atom_site_label_1
_geom_torsion_atom_site_label_2
_geom_torsion_atom_site_label_3
_geom_torsion_atom_site_label_4
_geom_torsion
_geom_torsion_site_symmetry_1
_geom_torsion_site_symmetry_2
_geom_torsion_site_symmetry_3
_geom_torsion_site_symmetry_4
_geom_torsion_publ_flag
S1 N1 C9 C8 126.5(4) . . . . ?
S1 N1 C9 C15 -66.0(5) . . . . ?
S1 N1 C26 C25 -93.6(4) . . . . ?
S1 N1 C26 C27 139.8(3) . . . . ?
S1 C10 C11 C12 -176.6(4) . . . . ?
S1 C10 C32 C33 175.7(4) . . . . ?
O1 S1 N1 C9 53.4(3) . . . . ?
O1 S1 N1 C26 -166.2(3) . . . . ?
O1 S1 C10 C11 -25.9(4) . . . . ?
O1 S1 C10 C32 157.7(4) . . . . ?
O2 S1 N1 C9 -178.5(3) . . . . ?
O2 S1 N1 C26 -38.0(4) . . . . ?
O2 S1 C10 C11 -158.0(4) . . . . ?
O2 S1 C10 C32 25.7(4) . . . . ?
O3 C8 C9 N1 170.0(3) . . . . ?
O3 C8 C9 C15 -0.4(5) . . . . ?
N1 S1 C10 C11 87.5(4) . . . . ?
N1 S1 C10 C32 -88.8(4) . . . . ?
N1 C9 C15 C16 11.6(8) . . . . ?
N1 C9 C15 C20 -169.2(4) . . . . ?
N1 C26 C27 C28 155.8(5) . . . . ?
C1 C2 C3 C4 179.3(5) . . . . ?
C1 C2 C3 C21 0.0(7) . . . . ?
C2 C1 C23 C22 -1.7(9) . . . . ?
C2 C3 C4 C5 -179.7(5) . . . . ?
C2 C3 C21 C22 -0.4(6) . . . . ?
C2 C3 C21 C24 177.9(4) . . . . ?
C3 C4 C5 C6 2.2(8) . . . . ?
C3 C21 C22 C23 -0.2(8) . . . . ?
C3 C21 C24 C6 1.5(6) . . . . ?
C4 C3 C21 C22 -179.7(5) . . . . ?
C4 C3 C21 C24 -1.5(6) . . . . ?
C4 C5 C6 C7 174.9(5) . . . . ?
C4 C5 C6 C24 -2.2(7) . . . . ?
C5 C6 C7 C8 56.8(5) . . . . ?
C5 C6 C7 C25 -63.1(5) . . . . ?
C5 C6 C24 C21 0.2(6) . . . . ?
C6 C7 C8 O3 55.3(5) . . . . ?
C6 C7 C8 C9 -129.6(5) . . . . ?
C6 C7 C25 C26 162.3(3) . . . . ?
C6 C7 C25 C31 -68.8(5) . . . . ?
C7 C6 C24 C21 -176.8(4) . . . . ?
C7 C8 C9 N1 -5.4(7) . . . . ?
C7 C8 C9 C15 -175.7(4) . . . . ?
C7 C25 C26 N1 -62.8(4) . . . . ?
C7 C25 C26 C27 59.3(5) . . . . ?
C7 C25 C31 C30 -60.3(6) . . . . ?
C8 O3 C20 C15 -1.1(4) . . . . ?
C8 O3 C20 C19 178.8(4) . . . . ?
C8 C7 C25 C26 38.9(4) . . . . ?
C8 C7 C25 C31 167.8(4) . . . . ?
C8 C9 C15 C16 -179.5(5) . . . . ?
C8 C9 C15 C20 -0.3(5) . . . . ?
C9 N1 C26 C25 49.3(4) . . . . ?
C9 N1 C26 C27 -77.3(4) . . . . ?
C9 C15 C16 C17 179.5(5) . . . . ?
C9 C15 C20 O3 0.8(5) . . . . ?
C9 C15 C20 C19 -179.0(4) . . . . ?
C10 S1 N1 C9 -61.2(3) . . . . ?
C10 S1 N1 C26 79.3(3) . . . . ?
C10 C11 C12 C13 1.8(8) . . . . ?
C10 C32 C33 C13 0.0(8) . . . . ?
C11 C10 C32 C33 -0.6(7) . . . . ?
C11 C12 C13 C14 177.5(6) . . . . ?
C11 C12 C13 C33 -2.3(8) . . . . ?
C12 C13 C33 C32 1.4(9) . . . . ?
C14 C13 C33 C32 -178.5(6) . . . . ?
C15 C16 C17 C18 -1.6(9) . . . . ?
C16 C15 C20 O3 -179.8(4) . . . . ?
C16 C15 C20 C19 0.3(7) . . . . ?
C16 C17 C18 C19 2.1(10) . . . . ?
C17 C18 C19 C20 -1.4(9) . . . . ?
C18 C19 C20 O3 -179.7(5) . . . . ?
C18 C19 C20 C15 0.1(8) . . . . ?
C20 O3 C8 C7 176.8(4) . . . . ?
C20 O3 C8 C9 0.9(4) . . . . ?
C20 C15 C16 C17 0.4(7) . . . . ?
C21 C3 C4 C5 -0.3(7) . . . . ?
C21 C22 C23 C1 1.3(9) . . . . ?
C22 C21 C24 C6 179.7(5) . . . . ?
C23 C1 C2 C3 1.0(9) . . . . ?
C24 C6 C7 C8 -126.1(4) . . . . ?
C24 C6 C7 C25 114.0(4) . . . . ?
C24 C21 C22 C23 -178.4(5) . . . . ?
C25 C7 C8 O3 178.0(3) . . . . ?
C25 C7 C8 C9 -6.9(6) . . . . ?
C25 C26 C27 C28 31.4(7) . . . . ?
C26 N1 C9 C8 -16.4(5) . . . . ?
C26 N1 C9 C15 151.2(4) . . . . ?
C26 C25 C31 C30 67.3(6) . . . . ?
C26 C27 C28 C29 0.1(10) . . . . ?
C27 C28 C29 C30 3.1(12) . . . . ?
C28 C29 C30 C31 -7.8(12) . . . . ?
C29 C30 C31 C25 -24.6(9) . . . . ?
C31 C25 C26 N1 168.9(4) . . . . ?
C31 C25 C26 C27 -69.0(5) . . . . ?
C32 C10 C11 C12 -0.3(7) . . . . ?
